data_7200291
loop_
_publ_author_name
'Karki, Shyam'
'Fri\<s\<ci\'c, Tomislav'
'Jones, William'

_publ_section_title
;
 Control and interconversion of cocrystal stoichiometry in grinding:
 stepwise mechanism for the formation of a hydrogen-bonded cocrystal
;
_journal_issue 3
_journal_name_full CrystEngComm
_journal_page_first 470
_journal_paper_doi 10.1039/b812531g
_journal_volume 11
_journal_year 2009
_chemical_formula_moiety 'C6 H10 O4, 2(C6 H6 N2 O)'
_chemical_formula_sum 'C18 H22 N4 O6'
_chemical_formula_weight 390.40
_chemical_name_common 'nicotinamide:adipic acid 2:1'
_chemical_name_systematic
;
nicotinamide:adipic acid 2:1
;
_space_group_IT_number 2
_symmetry_cell_setting triclinic
_symmetry_space_group_name_Hall '-P 1'
_symmetry_space_group_name_H-M 'P -1'
_atom_sites_solution_hydrogens geom
_atom_sites_solution_primary direct
_atom_sites_solution_secondary difmap
_audit_creation_method SHELXL-97
_cell_angle_alpha 82.380(4)
_cell_angle_beta 89.395(4)
_cell_angle_gamma 90.006(2)
_cell_formula_units_Z 1
_cell_length_a 5.0302(3)
_cell_length_b 5.4600(3)
_cell_length_c 16.9903(9)
_cell_measurement_reflns_used 3300
_cell_measurement_temperature 180(2)
_cell_measurement_theta_max 27.88
_cell_measurement_theta_min 1.00
_cell_volume 462.49(5)
_computing_cell_refinement 'HKL Scalepack (Otwinowski & Minor 1997)'
_computing_data_collection 'Collect (Nonius B.V. 1998)'
_computing_data_reduction
;
HKL Denzo and Scalepack (Otwinowski & Minor 1997)
;
_computing_publication_material 'SHELXL-97 (Sheldrick 1997)'
_computing_structure_refinement 'SHELXL-97 (Sheldrick 1997)'
_computing_structure_solution 'SIR-92 (Altomare et al. 1994)'
_diffrn_ambient_temperature 180(2)
_diffrn_measured_fraction_theta_full 0.985
_diffrn_measured_fraction_theta_max 0.985
_diffrn_measurement_device_type 'Nonius Kappa CCD'
_diffrn_measurement_method 'Thin slice \w and \f scans'
_diffrn_radiation_source 'fine-focus sealed tube'
_diffrn_radiation_type MoK\a
_diffrn_radiation_wavelength 0.71073
_diffrn_reflns_av_R_equivalents 0.0290
_diffrn_reflns_av_sigmaI/netI 0.0515
_diffrn_reflns_limit_h_max 6
_diffrn_reflns_limit_h_min -6
_diffrn_reflns_limit_k_max 7
_diffrn_reflns_limit_k_min -7
_diffrn_reflns_limit_l_max 22
_diffrn_reflns_limit_l_min -21
_diffrn_reflns_number 4351
_diffrn_reflns_theta_full 27.86
_diffrn_reflns_theta_max 27.86
_diffrn_reflns_theta_min 3.63
_exptl_absorpt_coefficient_mu 0.107
_exptl_absorpt_correction_T_max 1.008
_exptl_absorpt_correction_T_min 0.936
_exptl_absorpt_correction_type multi-scan
_exptl_absorpt_process_details
;
multi-scan from symmetry-related measurements
Sortav (Blessing 1995)
;
_exptl_crystal_colour colourless
_exptl_crystal_density_diffrn 1.402
_exptl_crystal_density_method 'not measured'
_exptl_crystal_description block
_exptl_crystal_F_000 206
_exptl_crystal_size_max 0.28
_exptl_crystal_size_mid 0.05
_exptl_crystal_size_min 0.02
_refine_diff_density_max 0.247
_refine_diff_density_min -0.248
_refine_diff_density_rms 0.047
_refine_ls_extinction_method none
_refine_ls_goodness_of_fit_ref 1.021
_refine_ls_hydrogen_treatment mixed
_refine_ls_matrix_type full
_refine_ls_number_parameters 130
_refine_ls_number_reflns 2176
_refine_ls_number_restraints 1
_refine_ls_restrained_S_all 1.021
_refine_ls_R_factor_all 0.0782
_refine_ls_R_factor_gt 0.0490
_refine_ls_shift/su_max 0.000
_refine_ls_shift/su_mean 0.000
_refine_ls_structure_factor_coef Fsqd
_refine_ls_weighting_details 'calc w=1/[\s^2^(Fo^2^)+(0.0497P)^2^+0.1635P] where P=(Fo^2^+2Fc^2^)/3'
_refine_ls_weighting_scheme calc
_refine_ls_wR_factor_gt 0.1130
_refine_ls_wR_factor_ref 0.1285
_reflns_number_gt 1549
_reflns_number_total 2176
_reflns_threshold_expression >2sigma(I)
_cod_data_source_file b812531g.txt
_cod_data_source_block (na)2.(adi)
_cod_original_cell_volume 462.49(4)
_cod_original_sg_symbol_H-M P-1
_cod_database_code 7200291

loop_
_symmetry_equiv_pos_as_xyz
'x, y, z'
'-x, -y, -z'

loop_
_atom_site_label
_atom_site_type_symbol
_atom_site_fract_x
_atom_site_fract_y
_atom_site_fract_z
_atom_site_U_iso_or_equiv
_atom_site_adp_type
_atom_site_occupancy
_atom_site_symmetry_multiplicity
_atom_site_calc_flag
_atom_site_refinement_flags
_atom_site_disorder_assembly
_atom_site_disorder_group
O1 O 0.8087(2) 0.8271(3) 0.43195(8) 0.0376(4) Uani 1 1 d . . .
O2 O 0.4281(3) 0.8420(3) 0.17017(8) 0.0449(4) Uani 1 1 d . . .
O3 O 0.5773(3) 0.5181(3) 0.11603(7) 0.0403(4) Uani 1 1 d D . .
H3A H 0.697(4) 0.499(4) 0.1612(11) 0.048 Uiso 1 1 d D . .
N1 N 0.9172(3) 0.4451(3) 0.23803(9) 0.0349(4) Uani 1 1 d . . .
N2 N 1.2428(3) 0.7905(3) 0.46255(8) 0.0328(4) Uani 1 1 d . . .
H2A H 1.2260 0.8871 0.4998 0.039 Uiso 1 1 calc R . .
H2B H 1.3986 0.7267 0.4531 0.039 Uiso 1 1 calc R . .
C1 C 1.1093(4) 0.2760(4) 0.24253(11) 0.0353(4) Uani 1 1 d . . .
H1 H 1.1209 0.1710 0.2023 0.042 Uiso 1 1 calc R . .
C2 C 1.2930(4) 0.2464(4) 0.30331(11) 0.0349(4) Uani 1 1 d . . .
H2 H 1.4283 0.1247 0.3045 0.042 Uiso 1 1 calc R . .
C3 C 1.2747(4) 0.3985(3) 0.36231(10) 0.0323(4) Uani 1 1 d . . .
H3 H 1.3989 0.3836 0.4044 0.039 Uiso 1 1 calc R . .
C4 C 1.0734(3) 0.5723(3) 0.35916(9) 0.0276(4) Uani 1 1 d . . .
C5 C 0.9006(4) 0.5901(3) 0.29531(10) 0.0318(4) Uani 1 1 d . . .
H5 H 0.7642 0.7113 0.2923 0.038 Uiso 1 1 calc R . .
C6 C 1.0328(3) 0.7410(3) 0.42059(10) 0.0287(4) Uani 1 1 d . . .
C7 C 0.4214(4) 0.7127(3) 0.11785(10) 0.0319(4) Uani 1 1 d . . .
C8 C 0.2361(4) 0.7458(4) 0.04855(10) 0.0349(4) Uani 1 1 d . . .
H8A H 0.1092 0.6058 0.0544 0.042 Uiso 1 1 calc R . .
H8B H 0.3413 0.7372 -0.0006 0.042 Uiso 1 1 calc R . .
C9 C 0.0791(4) 0.9842(3) 0.03843(10) 0.0331(4) Uani 1 1 d . . .
H9A H 0.2027 1.1254 0.0382 0.040 Uiso 1 1 calc R . .
H9B H -0.0446 0.9852 0.0841 0.040 Uiso 1 1 calc R . .

loop_
_atom_site_aniso_label
_atom_site_aniso_U_11
_atom_site_aniso_U_22
_atom_site_aniso_U_33
_atom_site_aniso_U_23
_atom_site_aniso_U_13
_atom_site_aniso_U_12
O1 0.0244(7) 0.0487(9) 0.0442(7) -0.0231(6) -0.0004(5) 0.0033(6)
O2 0.0512(9) 0.0470(9) 0.0410(8) -0.0217(6) -0.0135(6) 0.0155(7)
O3 0.0446(8) 0.0453(9) 0.0344(7) -0.0169(6) -0.0116(6) 0.0193(7)
N1 0.0360(9) 0.0384(9) 0.0322(8) -0.0120(6) -0.0039(6) 0.0066(7)
N2 0.0257(8) 0.0414(9) 0.0343(8) -0.0157(7) -0.0026(6) 0.0057(7)
C1 0.0399(11) 0.0353(10) 0.0326(9) -0.0117(7) 0.0023(7) 0.0037(8)
C2 0.0360(10) 0.0330(10) 0.0366(10) -0.0081(8) 0.0013(7) 0.0093(8)
C3 0.0324(10) 0.0356(10) 0.0292(9) -0.0052(7) -0.0021(7) 0.0041(8)
C4 0.0246(8) 0.0310(10) 0.0281(8) -0.0068(7) 0.0015(6) 0.0013(7)
C5 0.0285(9) 0.0350(10) 0.0334(9) -0.0100(7) -0.0013(7) 0.0061(8)
C6 0.0246(9) 0.0332(10) 0.0292(9) -0.0076(7) 0.0012(6) 0.0004(7)
C7 0.0318(10) 0.0343(10) 0.0309(9) -0.0089(7) -0.0010(7) 0.0035(8)
C8 0.0356(10) 0.0385(11) 0.0329(9) -0.0124(8) -0.0065(7) 0.0055(8)
C9 0.0329(10) 0.0361(10) 0.0321(9) -0.0107(8) -0.0040(7) 0.0040(8)

loop_
_atom_type_symbol
_atom_type_description
_atom_type_scat_dispersion_real
_atom_type_scat_dispersion_imag
_atom_type_scat_source
C C 0.0033 0.0016 'International Tables Vol C Tables 4.2.6.8 and 6.1.1.4'
H H 0.0000 0.0000 'International Tables Vol C Tables 4.2.6.8 and 6.1.1.4'
O O 0.0106 0.0060 'International Tables Vol C Tables 4.2.6.8 and 6.1.1.4'
N N 0.0061 0.0033 'International Tables Vol C Tables 4.2.6.8 and 6.1.1.4'

loop_
_geom_angle_atom_site_label_1
_geom_angle_atom_site_label_2
_geom_angle_atom_site_label_3
_geom_angle
_geom_angle_site_symmetry_1
_geom_angle_site_symmetry_3
_geom_angle_publ_flag
C7 O3 H3A 110.7(13) . . ?
C1 N1 C5 118.13(15) . . ?
C6 N2 H2A 120.0 . . ?
C6 N2 H2B 120.0 . . ?
H2A N2 H2B 120.0 . . ?
N1 C1 C2 122.92(16) . . ?
N1 C1 H1 118.5 . . ?
C2 C1 H1 118.5 . . ?
C3 C2 C1 118.50(17) . . ?
C3 C2 H2 120.7 . . ?
C1 C2 H2 120.7 . . ?
C4 C3 C2 119.23(16) . . ?
C4 C3 H3 120.4 . . ?
C2 C3 H3 120.4 . . ?
C3 C4 C5 118.07(15) . . ?
C3 C4 C6 123.43(15) . . ?
C5 C4 C6 118.50(15) . . ?
N1 C5 C4 123.14(16) . . ?
N1 C5 H5 118.4 . . ?
C4 C5 H5 118.4 . . ?
O1 C6 N2 122.21(15) . . ?
O1 C6 C4 120.41(15) . . ?
N2 C6 C4 117.37(15) . . ?
O2 C7 O3 123.09(16) . . ?
O2 C7 C8 125.33(17) . . ?
O3 C7 C8 111.57(14) . . ?
C7 C8 C9 115.50(15) . . ?
C7 C8 H8A 108.4 . . ?
C9 C8 H8A 108.4 . . ?
C7 C8 H8B 108.4 . . ?
C9 C8 H8B 108.4 . . ?
H8A C8 H8B 107.5 . . ?
C8 C9 C9 111.86(18) . 2_575 ?
C8 C9 H9A 109.2 . . ?
C9 C9 H9A 109.2 2_575 . ?
C8 C9 H9B 109.2 . . ?
C9 C9 H9B 109.2 2_575 . ?
H9A C9 H9B 107.9 . . ?

loop_
_geom_bond_atom_site_label_1
_geom_bond_atom_site_label_2
_geom_bond_distance
_geom_bond_site_symmetry_2
_geom_bond_publ_flag
O1 C6 1.244(2) . ?
O2 C7 1.207(2) . ?
O3 C7 1.324(2) . ?
O3 H3A 0.975(15) . ?
N1 C1 1.333(2) . ?
N1 C5 1.336(2) . ?
N2 C6 1.328(2) . ?
N2 H2A 0.8800 . ?
N2 H2B 0.8800 . ?
C1 C2 1.386(3) . ?
C1 H1 0.9500 . ?
C2 C3 1.386(2) . ?
C2 H2 0.9500 . ?
C3 C4 1.385(2) . ?
C3 H3 0.9500 . ?
C4 C5 1.391(2) . ?
C4 C6 1.493(2) . ?
C5 H5 0.9500 . ?
C7 C8 1.502(2) . ?
C8 C9 1.514(3) . ?
C8 H8A 0.9900 . ?
C8 H8B 0.9900 . ?
C9 C9 1.527(3) 2_575 ?
C9 H9A 0.9900 . ?
C9 H9B 0.9900 . ?

loop_
_geom_torsion_atom_site_label_1
_geom_torsion_atom_site_label_2
_geom_torsion_atom_site_label_3
_geom_torsion_atom_site_label_4
_geom_torsion
_geom_torsion_site_symmetry_1
_geom_torsion_site_symmetry_2
_geom_torsion_site_symmetry_3
_geom_torsion_site_symmetry_4
_geom_torsion_publ_flag
C5 N1 C1 C2 -0.7(3) . . . . ?
N1 C1 C2 C3 0.5(3) . . . . ?
C1 C2 C3 C4 0.6(3) . . . . ?
C2 C3 C4 C5 -1.4(3) . . . . ?
C2 C3 C4 C6 178.64(16) . . . . ?
C1 N1 C5 C4 -0.2(3) . . . . ?
C3 C4 C5 N1 1.2(3) . . . . ?
C6 C4 C5 N1 -178.84(16) . . . . ?
C3 C4 C6 O1 -154.23(18) . . . . ?
C5 C4 C6 O1 25.8(3) . . . . ?
C3 C4 C6 N2 24.7(3) . . . . ?
C5 C4 C6 N2 -155.19(17) . . . . ?
O2 C7 C8 C9 10.1(3) . . . . ?
O3 C7 C8 C9 -171.14(16) . . . . ?
C7 C8 C9 C9 173.42(19) . . . 2_575 ?
